data_7061528
loop_
_publ_author_name
'Liu, Xueyan'
'Sun, Jing'
'Yan, Chao-Guo'

_publ_section_title
;
 Convenient construction of polycyclic architectures via multicomponent
 reaction of amino acids, dialkyl but-2-ynedioates and
 2-(o-hydroxyarylidene)-1,3-indanediones
;
_journal_issue 24
_journal_name_full 'New Journal of Chemistry'
_journal_page_first 11877
_journal_page_last 11882
_journal_paper_doi 10.1039/D2NJ01135B
_journal_volume 46
_journal_year 2022
_chemical_formula_moiety 'C26 H22 Cl N O6'
_chemical_formula_sum 'C26 H22 Cl N O6'
_chemical_formula_weight 479.89
_space_group_crystal_system orthorhombic
_space_group_IT_number 60
_space_group_name_Hall '-P 2n 2ab'
_space_group_name_H-M_alt 'P b c n'
_atom_sites_solution_hydrogens geom
_audit_creation_method SHELXL-2014/7
_audit_update_record
;
2022-05-18 deposited with the CCDC.	2022-05-20 downloaded from the CCDC.
;
_cell_angle_alpha 90
_cell_angle_beta 90
_cell_angle_gamma 90
_cell_formula_units_Z 8
_cell_length_a 32.278(6)
_cell_length_b 11.396(2)
_cell_length_c 12.247(2)
_cell_measurement_reflns_used 9425
_cell_measurement_temperature 296(2)
_cell_measurement_theta_max 24.69
_cell_measurement_theta_min 2.52
_cell_volume 4504.9(14)
_computing_cell_refinement 'Bruker SAINT'
_computing_data_collection 'Bruker APEX2'
_computing_data_reduction 'Bruker SAINT'
_computing_molecular_graphics 'Bruker SHELXTL'
_computing_publication_material 'Bruker SHELXTL'
_computing_structure_refinement 'SHELXL-2014/7 (Sheldrick, 2014)'
_computing_structure_solution 'SHELXS-97 (Sheldrick 2008)'
_diffrn_ambient_temperature 296(2)
_diffrn_measured_fraction_theta_full 0.996
_diffrn_measured_fraction_theta_max 0.996
_diffrn_measurement_device_type 'Bruker APEX-II CCD'
_diffrn_measurement_method '\f and \w scans'
_diffrn_radiation_type MoK\a
_diffrn_radiation_wavelength 0.71073
_diffrn_reflns_av_R_equivalents 0.1147
_diffrn_reflns_av_unetI/netI 0.0635
_diffrn_reflns_Laue_measured_fraction_full 0.996
_diffrn_reflns_Laue_measured_fraction_max 0.996
_diffrn_reflns_limit_h_max 36
_diffrn_reflns_limit_h_min -38
_diffrn_reflns_limit_k_max 13
_diffrn_reflns_limit_k_min -13
_diffrn_reflns_limit_l_max 14
_diffrn_reflns_limit_l_min -12
_diffrn_reflns_number 32668
_diffrn_reflns_point_group_measured_fraction_full 0.996
_diffrn_reflns_point_group_measured_fraction_max 0.996
_diffrn_reflns_theta_full 24.999
_diffrn_reflns_theta_max 24.999
_diffrn_reflns_theta_min 2.522
_exptl_absorpt_coefficient_mu 0.214
_exptl_absorpt_correction_T_max 0.7455
_exptl_absorpt_correction_T_min 0.5047
_exptl_absorpt_correction_type multi-scan
_exptl_absorpt_process_details sadabs
_exptl_crystal_colour yellow
_exptl_crystal_density_diffrn 1.415
_exptl_crystal_description block
_exptl_crystal_F_000 2000
_exptl_crystal_size_max 0.240
_exptl_crystal_size_mid 0.220
_exptl_crystal_size_min 0.200
_refine_diff_density_max 0.309
_refine_diff_density_min -0.324
_refine_diff_density_rms 0.062
_refine_ls_extinction_method none
_refine_ls_goodness_of_fit_ref 1.037
_refine_ls_hydrogen_treatment constr
_refine_ls_matrix_type full
_refine_ls_number_parameters 308
_refine_ls_number_reflns 3952
_refine_ls_number_restraints 0
_refine_ls_restrained_S_all 1.037
_refine_ls_R_factor_all 0.1084
_refine_ls_R_factor_gt 0.0770
_refine_ls_shift/su_max 0.000
_refine_ls_shift/su_mean 0.000
_refine_ls_structure_factor_coef Fsqd
_refine_ls_weighting_details 'w=1/[\s^2^(Fo^2^)+(0.0619P)^2^+10.3883P] where P=(Fo^2^+2Fc^2^)/3'
_refine_ls_weighting_scheme calc
_refine_ls_wR_factor_gt 0.1764
_refine_ls_wR_factor_ref 0.1870
_reflns_Friedel_coverage 0.000
_reflns_number_gt 2782
_reflns_number_total 3952
_reflns_threshold_expression 'I > 2\s(I)'
_cod_data_source_file d2nj01135b2.cif
_cod_data_source_block 6g
_cod_depositor_comments 'Adding full bibliography for 7061522--7061528.cif.'
_cod_original_cell_volume 4504.7(15)
_cod_database_code 7061528
_shelx_shelxl_version_number 2014/7
_shelx_space_group_comment
; 
The symmetry employed for this shelxl refinement is uniquely defined 
by the following loop, which should always be used as a source of 
symmetry information in preference to the above space-group names. 
They are only intended as comments. 
;
_shelx_estimated_absorpt_t_min 0.950
_shelx_estimated_absorpt_t_max 0.958

loop_
_space_group_symop_operation_xyz
'x, y, z'
'-x+1/2, -y+1/2, z+1/2'
'-x, y, -z+1/2'
'x+1/2, -y+1/2, -z'
'-x, -y, -z'
'x-1/2, y-1/2, -z-1/2'
'x, -y, z-1/2'
'-x-1/2, y-1/2, z'

loop_
_atom_site_label
_atom_site_type_symbol
_atom_site_fract_x
_atom_site_fract_y
_atom_site_fract_z
_atom_site_U_iso_or_equiv
_atom_site_adp_type
_atom_site_occupancy
_atom_site_site_symmetry_order
_atom_site_calc_flag
_atom_site_refinement_flags_posn
_atom_site_refinement_flags_adp
_atom_site_refinement_flags_occupancy
_atom_site_disorder_assembly
_atom_site_disorder_group
C1 C 0.29177(12) 0.8234(3) 0.0667(4) 0.0380(10) Uani 1 1 d . . . . .
C2 C 0.25601(13) 0.7847(4) 0.1154(4) 0.0498(12) Uani 1 1 d . . . . .
H2 H 0.2442 0.7138 0.0940 0.060 Uiso 1 1 calc R U . . .
C3 C 0.23758(14) 0.8510(4) 0.1960(4) 0.0541(13) Uani 1 1 d . . . . .
H3 H 0.2133 0.8254 0.2293 0.065 Uiso 1 1 calc R U . . .
C4 C 0.25581(13) 0.9569(4) 0.2270(4) 0.0473(11) Uani 1 1 d . . . . .
C5 C 0.29269(12) 0.9935(4) 0.1804(3) 0.0393(10) Uani 1 1 d . . . . .
H5 H 0.3051 1.0629 0.2035 0.047 Uiso 1 1 calc R U . . .
C6 C 0.31131(11) 0.9264(3) 0.0989(3) 0.0325(9) Uani 1 1 d . . . . .
C7 C 0.34944(12) 0.9642(3) 0.0378(3) 0.0329(9) Uani 1 1 d . . . . .
H7 H 0.3660 1.0168 0.0837 0.039 Uiso 1 1 calc R U . . .
C8 C 0.37643(11) 0.8619(3) -0.0019(3) 0.0288(8) Uani 1 1 d . . . . .
C9 C 0.40752(12) 0.8183(3) 0.0825(3) 0.0351(9) Uani 1 1 d . . . . .
C10 C 0.39855(13) 0.6934(3) 0.1059(3) 0.0369(10) Uani 1 1 d . . . . .
C11 C 0.41698(14) 0.6199(4) 0.1822(4) 0.0502(12) Uani 1 1 d . . . . .
H11 H 0.4387 0.6458 0.2258 0.060 Uiso 1 1 calc R U . . .
C12 C 0.40176(16) 0.5063(4) 0.1910(4) 0.0569(13) Uani 1 1 d . . . . .
H12 H 0.4135 0.4552 0.2414 0.068 Uiso 1 1 calc R U . . .
C13 C 0.36983(17) 0.4682(4) 0.1270(5) 0.0628(14) Uani 1 1 d . . . . .
H13 H 0.3599 0.3922 0.1360 0.075 Uiso 1 1 calc R U . . .
C14 C 0.35181(16) 0.5402(4) 0.0491(4) 0.0526(12) Uani 1 1 d . . . . .
H14 H 0.3306 0.5130 0.0044 0.063 Uiso 1 1 calc R U . . .
C15 C 0.36657(13) 0.6543(3) 0.0399(3) 0.0379(10) Uani 1 1 d . . . . .
C16 C 0.35045(12) 0.7512(3) -0.0317(3) 0.0350(9) Uani 1 1 d . . . . .
C17 C 0.33820(12) 1.0268(3) -0.0703(3) 0.0330(9) Uani 1 1 d . . . . .
H17 H 0.3150 0.9865 -0.1058 0.040 Uiso 1 1 calc R U . . .
C18 C 0.32870(14) 1.1590(3) -0.0597(4) 0.0461(11) Uani 1 1 d . . . . .
H18A H 0.3028 1.1785 -0.0956 0.055 Uiso 1 1 calc R U . . .
H18B H 0.3270 1.1821 0.0164 0.055 Uiso 1 1 calc R U . . .
C19 C 0.36495(16) 1.2185(4) -0.1159(5) 0.0624(14) Uani 1 1 d . . . . .
H19A H 0.3577 1.2406 -0.1900 0.075 Uiso 1 1 calc R U . . .
H19B H 0.3734 1.2882 -0.0762 0.075 Uiso 1 1 calc R U . . .
C20 C 0.39906(14) 1.1273(3) -0.1155(4) 0.0478(11) Uani 1 1 d . . . . .
H20A H 0.4195 1.1430 -0.1717 0.057 Uiso 1 1 calc R U . . .
H20B H 0.4127 1.1232 -0.0451 0.057 Uiso 1 1 calc R U . . .
C21 C 0.37814(12) 0.8135(3) -0.1959(4) 0.0367(9) Uani 1 1 d . . . . .
C22 C 0.39496(12) 0.9053(3) -0.1142(3) 0.0321(9) Uani 1 1 d . . . . .
C23 C 0.44217(12) 0.9107(3) -0.1261(4) 0.0407(10) Uani 1 1 d . . . . .
H23A H 0.4488 0.9437 -0.1970 0.049 Uiso 1 1 calc R U . . .
H23B H 0.4531 0.9634 -0.0710 0.049 Uiso 1 1 calc R U . . .
C24 C 0.46331(13) 0.7941(4) -0.1153(3) 0.0420(10) Uani 1 1 d . . . . .
C25 C 0.52772(15) 0.6988(5) -0.0861(5) 0.0629(14) Uani 1 1 d . . . . .
H25A H 0.5566 0.7145 -0.1021 0.076 Uiso 1 1 calc R U . . .
H25B H 0.5180 0.6406 -0.1379 0.076 Uiso 1 1 calc R U . . .
C26 C 0.52416(17) 0.6511(5) 0.0258(5) 0.0744(16) Uani 1 1 d . . . . .
H26A H 0.5307 0.7115 0.0777 0.112 Uiso 1 1 calc R U . . .
H26B H 0.5431 0.5868 0.0344 0.112 Uiso 1 1 calc R U . . .
H26C H 0.4964 0.6241 0.0379 0.112 Uiso 1 1 calc R U . . .
Cl1 Cl 0.23205(4) 1.04424(13) 0.32531(12) 0.0718(5) Uani 1 1 d . . . . .
N1 N 0.37542(10) 1.0190(2) -0.1390(3) 0.0344(8) Uani 1 1 d . . . . .
O1 O 0.30663(8) 0.7612(2) -0.0221(2) 0.0413(7) Uani 1 1 d . . . . .
O2 O 0.35577(9) 0.7288(2) -0.1455(2) 0.0407(7) Uani 1 1 d . . . . .
O3 O 0.43447(9) 0.8785(3) 0.1232(2) 0.0482(8) Uani 1 1 d . . . . .
O4 O 0.38254(10) 0.8135(2) -0.2927(2) 0.0463(8) Uani 1 1 d . . . . .
O5 O 0.44608(9) 0.7011(3) -0.1230(3) 0.0547(8) Uani 1 1 d . . . . .
O6 O 0.50382(9) 0.8067(3) -0.0997(3) 0.0585(9) Uani 1 1 d . . . . .

loop_
_atom_site_aniso_label
_atom_site_aniso_U_11
_atom_site_aniso_U_22
_atom_site_aniso_U_33
_atom_site_aniso_U_23
_atom_site_aniso_U_13
_atom_site_aniso_U_12
C1 0.038(2) 0.030(2) 0.046(3) 0.0038(19) -0.0054(19) -0.0015(18)
C2 0.046(3) 0.044(3) 0.059(3) 0.008(2) -0.002(2) -0.011(2)
C3 0.043(3) 0.060(3) 0.059(3) 0.015(3) 0.004(2) -0.011(2)
C4 0.044(2) 0.055(3) 0.043(3) 0.011(2) 0.007(2) 0.005(2)
C5 0.048(2) 0.040(2) 0.031(2) 0.0044(19) 0.0006(19) -0.0010(19)
C6 0.039(2) 0.028(2) 0.030(2) 0.0050(17) -0.0041(17) -0.0018(17)
C7 0.041(2) 0.0229(19) 0.035(2) -0.0034(17) 0.0024(17) -0.0037(16)
C8 0.044(2) 0.0215(19) 0.0215(19) -0.0021(15) -0.0026(16) -0.0036(16)
C9 0.042(2) 0.034(2) 0.030(2) -0.0005(17) 0.0031(18) 0.0003(18)
C10 0.052(2) 0.028(2) 0.031(2) 0.0019(17) 0.0044(19) 0.0070(18)
C11 0.059(3) 0.046(3) 0.045(3) 0.006(2) 0.001(2) 0.017(2)
C12 0.080(3) 0.038(3) 0.053(3) 0.017(2) 0.008(3) 0.023(3)
C13 0.085(4) 0.028(2) 0.075(4) 0.015(2) 0.011(3) 0.004(2)
C14 0.070(3) 0.033(2) 0.055(3) 0.004(2) -0.005(2) -0.004(2)
C15 0.053(2) 0.025(2) 0.035(2) 0.0026(17) 0.0024(19) 0.0019(18)
C16 0.042(2) 0.024(2) 0.038(2) 0.0005(17) -0.0044(18) -0.0033(17)
C17 0.049(2) 0.0220(19) 0.028(2) 0.0008(16) 0.0011(18) 0.0004(17)
C18 0.067(3) 0.027(2) 0.043(3) 0.0025(19) 0.009(2) 0.010(2)
C19 0.088(4) 0.023(2) 0.076(4) 0.002(2) 0.026(3) 0.000(2)
C20 0.065(3) 0.022(2) 0.057(3) -0.005(2) 0.015(2) -0.009(2)
C21 0.047(2) 0.026(2) 0.037(3) -0.0012(18) -0.0049(19) 0.0073(18)
C22 0.047(2) 0.0218(19) 0.028(2) -0.0033(16) -0.0008(17) 0.0001(17)
C23 0.051(2) 0.033(2) 0.039(2) -0.0030(19) 0.007(2) -0.0009(19)
C24 0.051(3) 0.042(3) 0.033(2) -0.001(2) 0.0023(19) 0.001(2)
C25 0.050(3) 0.059(3) 0.079(4) 0.005(3) 0.002(3) 0.013(2)
C26 0.068(3) 0.068(4) 0.088(5) 0.006(3) -0.014(3) -0.006(3)
Cl1 0.0625(8) 0.0865(10) 0.0664(9) -0.0070(7) 0.0250(7) 0.0069(7)
N1 0.054(2) 0.0176(16) 0.0313(19) -0.0017(13) 0.0047(16) 0.0001(14)
O1 0.0439(16) 0.0313(15) 0.0487(19) -0.0076(13) -0.0047(13) -0.0070(12)
O2 0.0587(18) 0.0267(14) 0.0368(17) -0.0074(12) -0.0071(13) -0.0055(13)
O3 0.0542(18) 0.0491(18) 0.0415(18) 0.0012(14) -0.0125(15) -0.0098(15)
O4 0.077(2) 0.0339(16) 0.0286(17) -0.0051(13) -0.0009(15) 0.0071(14)
O5 0.0565(19) 0.0365(17) 0.071(2) -0.0053(16) -0.0104(16) 0.0014(15)
O6 0.0444(18) 0.0511(19) 0.080(3) 0.0027(17) 0.0036(16) 0.0017(15)

loop_
_atom_type_symbol
_atom_type_description
_atom_type_scat_dispersion_real
_atom_type_scat_dispersion_imag
_atom_type_scat_source
C C 0.0033 0.0016 'International Tables Vol C Tables 4.2.6.8 and 6.1.1.4'
H H 0.0000 0.0000 'International Tables Vol C Tables 4.2.6.8 and 6.1.1.4'
N N 0.0061 0.0033 'International Tables Vol C Tables 4.2.6.8 and 6.1.1.4'
O O 0.0106 0.0060 'International Tables Vol C Tables 4.2.6.8 and 6.1.1.4'
Cl Cl 0.1484 0.1585 'International Tables Vol C Tables 4.2.6.8 and 6.1.1.4'

loop_
_geom_angle_atom_site_label_1
_geom_angle_atom_site_label_2
_geom_angle_atom_site_label_3
_geom_angle
_geom_angle_site_symmetry_1
_geom_angle_site_symmetry_3
_geom_angle_publ_flag
C2 C1 O1 117.9(4) . . ?
C2 C1 C6 122.0(4) . . ?
O1 C1 C6 119.9(3) . . ?
C1 C2 C3 119.9(4) . . ?
C1 C2 H2 120.1 . . ?
C3 C2 H2 120.1 . . ?
C2 C3 C4 119.1(4) . . ?
C2 C3 H3 120.4 . . ?
C4 C3 H3 120.4 . . ?
C5 C4 C3 120.8(4) . . ?
C5 C4 Cl1 119.4(4) . . ?
C3 C4 Cl1 119.8(3) . . ?
C4 C5 C6 120.0(4) . . ?
C4 C5 H5 120.0 . . ?
C6 C5 H5 120.0 . . ?
C1 C6 C5 118.1(4) . . ?
C1 C6 C7 118.2(4) . . ?
C5 C6 C7 123.5(3) . . ?
C6 C7 C8 113.8(3) . . ?
C6 C7 C17 111.5(3) . . ?
C8 C7 C17 102.2(3) . . ?
C6 C7 H7 109.7 . . ?
C8 C7 H7 109.7 . . ?
C17 C7 H7 109.7 . . ?
C9 C8 C7 114.0(3) . . ?
C9 C8 C16 104.5(3) . . ?
C7 C8 C16 112.6(3) . . ?
C9 C8 C22 116.3(3) . . ?
C7 C8 C22 104.6(3) . . ?
C16 C8 C22 104.7(3) . . ?
O3 C9 C10 127.1(4) . . ?
O3 C9 C8 124.5(4) . . ?
C10 C9 C8 108.4(3) . . ?
C15 C10 C11 121.2(4) . . ?
C15 C10 C9 110.0(3) . . ?
C11 C10 C9 128.8(4) . . ?
C10 C11 C12 117.6(5) . . ?
C10 C11 H11 121.2 . . ?
C12 C11 H11 121.2 . . ?
C13 C12 C11 121.2(4) . . ?
C13 C12 H12 119.4 . . ?
C11 C12 H12 119.4 . . ?
C12 C13 C14 121.6(4) . . ?
C12 C13 H13 119.2 . . ?
C14 C13 H13 119.2 . . ?
C13 C14 C15 117.7(5) . . ?
C13 C14 H14 121.1 . . ?
C15 C14 H14 121.1 . . ?
C10 C15 C14 120.7(4) . . ?
C10 C15 C16 111.2(3) . . ?
C14 C15 C16 128.0(4) . . ?
O1 C16 O2 102.4(3) . . ?
O1 C16 C15 110.7(3) . . ?
O2 C16 C15 113.4(3) . . ?
O1 C16 C8 116.8(3) . . ?
O2 C16 C8 108.0(3) . . ?
C15 C16 C8 105.8(3) . . ?
N1 C17 C18 105.6(3) . . ?
N1 C17 C7 105.7(3) . . ?
C18 C17 C7 115.1(3) . . ?
N1 C17 H17 110.0 . . ?
C18 C17 H17 110.0 . . ?
C7 C17 H17 110.0 . . ?
C19 C18 C17 104.2(3) . . ?
C19 C18 H18A 110.9 . . ?
C17 C18 H18A 110.9 . . ?
C19 C18 H18B 110.9 . . ?
C17 C18 H18B 110.9 . . ?
H18A C18 H18B 108.9 . . ?
C20 C19 C18 104.6(3) . . ?
C20 C19 H19A 110.8 . . ?
C18 C19 H19A 110.8 . . ?
C20 C19 H19B 110.8 . . ?
C18 C19 H19B 110.8 . . ?
H19A C19 H19B 108.9 . . ?
N1 C20 C19 101.3(4) . . ?
N1 C20 H20A 111.5 . . ?
C19 C20 H20A 111.5 . . ?
N1 C20 H20B 111.5 . . ?
C19 C20 H20B 111.5 . . ?
H20A C20 H20B 109.3 . . ?
O4 C21 O2 121.1(4) . . ?
O4 C21 C22 126.9(4) . . ?
O2 C21 C22 112.0(3) . . ?
N1 C22 C23 111.8(3) . . ?
N1 C22 C21 108.1(3) . . ?
C23 C22 C21 108.3(3) . . ?
N1 C22 C8 107.1(3) . . ?
C23 C22 C8 118.2(3) . . ?
C21 C22 C8 102.6(3) . . ?
C24 C23 C22 114.1(3) . . ?
C24 C23 H23A 108.7 . . ?
C22 C23 H23A 108.7 . . ?
C24 C23 H23B 108.7 . . ?
C22 C23 H23B 108.7 . . ?
H23A C23 H23B 107.6 . . ?
O5 C24 O6 124.2(4) . . ?
O5 C24 C23 124.4(4) . . ?
O6 C24 C23 111.4(4) . . ?
O6 C25 C26 112.0(4) . . ?
O6 C25 H25A 109.2 . . ?
C26 C25 H25A 109.2 . . ?
O6 C25 H25B 109.2 . . ?
C26 C25 H25B 109.2 . . ?
H25A C25 H25B 107.9 . . ?
C25 C26 H26A 109.5 . . ?
C25 C26 H26B 109.5 . . ?
H26A C26 H26B 109.5 . . ?
C25 C26 H26C 109.5 . . ?
H26A C26 H26C 109.5 . . ?
H26B C26 H26C 109.5 . . ?
C17 N1 C22 106.6(3) . . ?
C17 N1 C20 105.1(3) . . ?
C22 N1 C20 118.2(3) . . ?
C1 O1 C16 116.7(3) . . ?
C21 O2 C16 112.4(3) . . ?
C24 O6 C25 116.4(4) . . ?

loop_
_geom_bond_atom_site_label_1
_geom_bond_atom_site_label_2
_geom_bond_distance
_geom_bond_site_symmetry_2
_geom_bond_publ_flag
C1 C2 1.372(6) . ?
C1 O1 1.384(5) . ?
C1 C6 1.389(5) . ?
C2 C3 1.378(7) . ?
C2 H2 0.9300 . ?
C3 C4 1.395(6) . ?
C3 H3 0.9300 . ?
C4 C5 1.384(6) . ?
C4 Cl1 1.740(5) . ?
C5 C6 1.394(6) . ?
C5 H5 0.9300 . ?
C6 C7 1.504(5) . ?
C7 C8 1.535(5) . ?
C7 C17 1.547(5) . ?
C7 H7 0.9800 . ?
C8 C9 1.524(5) . ?
C8 C16 1.558(5) . ?
C8 C22 1.579(5) . ?
C9 O3 1.214(5) . ?
C9 C10 1.481(5) . ?
C10 C15 1.385(6) . ?
C10 C11 1.388(6) . ?
C11 C12 1.389(7) . ?
C11 H11 0.9300 . ?
C12 C13 1.366(7) . ?
C12 H12 0.9300 . ?
C13 C14 1.386(7) . ?
C13 H13 0.9300 . ?
C14 C15 1.389(6) . ?
C14 H14 0.9300 . ?
C15 C16 1.504(5) . ?
C16 O1 1.424(5) . ?
C16 O2 1.427(5) . ?
C17 N1 1.469(5) . ?
C17 C18 1.543(5) . ?
C17 H17 0.9800 . ?
C18 C19 1.517(6) . ?
C18 H18A 0.9700 . ?
C18 H18B 0.9700 . ?
C19 C20 1.514(6) . ?
C19 H19A 0.9700 . ?
C19 H19B 0.9700 . ?
C20 N1 1.479(5) . ?
C20 H20A 0.9700 . ?
C20 H20B 0.9700 . ?
C21 O4 1.194(5) . ?
C21 O2 1.354(5) . ?
C21 C22 1.547(5) . ?
C22 N1 1.473(5) . ?
C22 C23 1.532(6) . ?
C23 C24 1.499(6) . ?
C23 H23A 0.9700 . ?
C23 H23B 0.9700 . ?
C24 O5 1.201(5) . ?
C24 O6 1.329(5) . ?
C25 O6 1.462(6) . ?
C25 C26 1.478(8) . ?
C25 H25A 0.9700 . ?
C25 H25B 0.9700 . ?
C26 H26A 0.9600 . ?
C26 H26B 0.9600 . ?
C26 H26C 0.9600 . ?
